data_2020217
loop_
_publ_author_name
'Touboul, M.'
'Quarton, M.'
'Lokaj, J.'
'Kettmann, V.'

_publ_section_title
;
 Structure of dilithium dimagnesium trisulfate
;
_journal_name_full 'Acta Crystallographica C (39,1983-)'
_journal_page_first 1887
_journal_page_last 1889
_journal_volume 44
_journal_year 1988
_chemical_formula_sum 'Li2 Mg2 O12 S3'
_chemical_name_systematic 'Li2 Mg2 (S O4)3'
_space_group_IT_number 60
_symmetry_space_group_name_Hall '-P 2n 2ab'
_symmetry_space_group_name_H-M 'P b c n'
_cell_angle_alpha 90
_cell_angle_beta 90
_cell_angle_gamma 90
_cell_formula_units_Z 4
_cell_length_a 12.165
_cell_length_b 8.538
_cell_length_c 8.689
_cell_volume 902.481
_citation_journal_id_ASTM ACSCEE
_cod_data_source_file Touboul_ACSCEE_1988_1618.cif
_cod_data_source_block Li2Mg2O12S3
_cod_database_code 2020217

loop_
_symmetry_equiv_pos_as_xyz
x,y,z
-x+1/2,-y+1/2,z+1/2
x+1/2,-y+1/2,-z
-x,y,-z+1/2
-x,-y,-z
x-1/2,y-1/2,-z-1/2
-x-1/2,y-1/2,z
x,-y,z-1/2

loop_
_atom_site_label
_atom_site_type_symbol
_atom_site_fract_x
_atom_site_fract_y
_atom_site_fract_z
_atom_site_occupancy
_atom_site_U_iso_or_equiv
O2 O-2 0.56354 -0.04633 0.8573 1 0.0
O1 O-2 0.57742 0.15038 0.66711 1 0.0
O5 O-2 0.53697 0.64993 0.56848 1 0.0
S1 S+6 0.5 0.04719 0.75 1 0.0
O6 O-2 0.7237 0.6692 0.48597 1 0.0
O4 O-2 0.6817 0.66642 0.75702 1 0.0
Mg1 Mg+2 0.60926 0.24586 0.45804 1 0.0
O3 O-2 0.65915 0.43325 0.60719 1 0.0
Li1 Li+1 0.6791 0.28535 0.77911 1 0.0
S2 S+6 0.64889 0.60518 0.60478 1 0.0
